data_7045015
loop_
_publ_author_name
'Krebs, K. M.'
'Freitag, S.'
'Maudrich, J.-J.'
'Schubert, H.'
'Sirsch, P.'
'Wesemann, L.'

_publ_section_title
;
 Coordination chemistry of stannylene-based Lewis pairs - insertion into
 M-Cl and M-C bonds. From base stabilized stannylenes to bidentate
 ligands.
;
_journal_issue 1
_journal_name_full 'Dalton transactions (Cambridge, England : 2003)'
_journal_page_first 83
_journal_page_last 95
_journal_paper_doi 10.1039/c7dt04044j
_journal_volume 47
_journal_year 2017
_chemical_formula_sum 'C62 H75 Cl Ir P Sn'
_chemical_formula_weight 1197.53
_space_group_crystal_system monoclinic
_space_group_IT_number 14
_space_group_name_Hall '-P 2ybc'
_space_group_name_H-M_alt 'P 1 21/c 1'
_symmetry_space_group_name_Hall '-P 2ybc'
_symmetry_space_group_name_H-M 'P 1 21/c 1'
_atom_sites_solution_hydrogens geom
_audit_creation_method SHELXL-2014
_audit_update_record
;
2017-09-20 deposited with the CCDC.
2017-12-01 downloaded from the CCDC.
;
_cell_angle_alpha 90
_cell_angle_beta 108.6070(10)
_cell_angle_gamma 90
_cell_formula_units_Z 4
_cell_length_a 15.7017(4)
_cell_length_b 15.4093(4)
_cell_length_c 22.9954(5)
_cell_measurement_reflns_used 9997
_cell_measurement_temperature 100(2)
_cell_measurement_theta_max 28.41
_cell_measurement_theta_min 2.30
_cell_volume 5273.0(2)
_computing_cell_refinement 'Bruker SAINT'
_computing_data_collection 'Bruker APEX2'
_computing_data_reduction 'Bruker SAINT'
_computing_molecular_graphics 'Bruker SHELXTL'
_computing_publication_material 'Bruker SHELXTL'
_computing_structure_refinement 'SHELXL-2014 (Sheldrick, 2014)'
_computing_structure_solution 'SHELXS-97 (Sheldrick, 2008)'
_diffrn_ambient_temperature 100(2)
_diffrn_detector_area_resol_mean 8.3333
_diffrn_measured_fraction_theta_full 1.000
_diffrn_measured_fraction_theta_max 0.996
_diffrn_measurement_device_type 'Bruker APEX-II CCD'
_diffrn_measurement_method '\f and \w scans'
_diffrn_radiation_monochromator graphite
_diffrn_radiation_source 'sealed tube'
_diffrn_radiation_type MoK\a
_diffrn_radiation_wavelength 0.71073
_diffrn_reflns_av_R_equivalents 0.0266
_diffrn_reflns_av_unetI/netI 0.0179
_diffrn_reflns_Laue_measured_fraction_full 1.000
_diffrn_reflns_Laue_measured_fraction_max 0.996
_diffrn_reflns_limit_h_max 20
_diffrn_reflns_limit_h_min -20
_diffrn_reflns_limit_k_max 20
_diffrn_reflns_limit_k_min -20
_diffrn_reflns_limit_l_max 30
_diffrn_reflns_limit_l_min -30
_diffrn_reflns_number 82748
_diffrn_reflns_point_group_measured_fraction_full 1.000
_diffrn_reflns_point_group_measured_fraction_max 0.996
_diffrn_reflns_theta_full 25.242
_diffrn_reflns_theta_max 28.428
_diffrn_reflns_theta_min 1.618
_exptl_absorpt_coefficient_mu 3.115
_exptl_absorpt_correction_T_max 0.7676
_exptl_absorpt_correction_T_min 0.5142
_exptl_absorpt_correction_type numerical
_exptl_absorpt_process_details 'SADABS V2008/1 (Bruker AXS)'
_exptl_crystal_colour red
_exptl_crystal_density_diffrn 1.508
_exptl_crystal_description plate
_exptl_crystal_F_000 2424
_exptl_crystal_size_max 0.336
_exptl_crystal_size_mid 0.226
_exptl_crystal_size_min 0.102
_refine_diff_density_max 2.133
_refine_diff_density_min -1.740
_refine_diff_density_rms 0.094
_refine_ls_extinction_method none
_refine_ls_goodness_of_fit_ref 1.074
_refine_ls_hydrogen_treatment constr
_refine_ls_matrix_type full
_refine_ls_number_parameters 607
_refine_ls_number_reflns 13226
_refine_ls_number_restraints 0
_refine_ls_restrained_S_all 1.074
_refine_ls_R_factor_all 0.0315
_refine_ls_R_factor_gt 0.0260
_refine_ls_shift/su_max 0.018
_refine_ls_shift/su_mean 0.000
_refine_ls_structure_factor_coef Fsqd
_refine_ls_weighting_details 'w=1/[\s^2^(Fo^2^)+(0.0222P)^2^+11.1457P] where P=(Fo^2^+2Fc^2^)/3'
_refine_ls_weighting_scheme calc
_refine_ls_wR_factor_gt 0.0577
_refine_ls_wR_factor_ref 0.0600
_reflns_Friedel_coverage 0.000
_reflns_number_gt 11893
_reflns_number_total 13226
_reflns_threshold_expression 'I > 2\s(I)'
_cod_data_source_file c7dt04044j2.cif
_cod_data_source_block KK126_0m
_cod_depositor_comments 'Adding full bibliography for 7045009--7045016.cif.'
_cod_database_code 7045015
_shelx_space_group_comment
;
The symmetry employed for this shelxl refinement is uniquely defined
by the following loop, which should always be used as a source of
symmetry information in preference to the above space-group names.
They are only intended as comments.
;
_shelx_estimated_absorpt_t_min 0.421
_shelx_estimated_absorpt_t_max 0.742
_shelxl_version_number 2014-3

loop_
_space_group_symop_operation_xyz
'x, y, z'
'-x, y+1/2, -z+1/2'
'-x, -y, -z'
'x, -y-1/2, z-1/2'

loop_
_atom_site_label
_atom_site_type_symbol
_atom_site_fract_x
_atom_site_fract_y
_atom_site_fract_z
_atom_site_U_iso_or_equiv
_atom_site_adp_type
_atom_site_occupancy
_atom_site_site_symmetry_order
_atom_site_calc_flag
_atom_site_refinement_flags_posn
_atom_site_refinement_flags_adp
Ir1 Ir 0.23800(2) 0.05788(2) 0.15603(2) 0.01849(3) Uani 1 1 d . .
Sn1 Sn 0.29083(2) 0.17555(2) 0.24186(2) 0.01305(4) Uani 1 1 d . .
Cl1 Cl 0.39332(4) 0.28144(4) 0.22432(3) 0.02123(12) Uani 1 1 d . .
P1 P 0.27673(4) -0.03130(4) 0.23980(3) 0.01578(12) Uani 1 1 d . .
C1 C 0.2776(3) -0.0344(2) 0.09668(15) 0.0413(9) Uani 1 1 d . .
H12 H 0.3222 -0.0535 0.1331 0.050 Uiso 1 1 calc R U
C2 C 0.1830(3) -0.0443(2) 0.09020(16) 0.0415(8) Uani 1 1 d . .
H11 H 0.1683 -0.0752 0.1215 0.050 Uiso 1 1 calc R U
C3 C 0.1068(3) -0.0098(3) 0.03806(17) 0.0467(9) Uani 1 1 d . .
H10 H 0.0513 -0.0109 0.0497 0.056 Uiso 1 1 calc R U
H9 H 0.0974 -0.0483 0.0021 0.056 Uiso 1 1 calc R U
C4 C 0.1228(3) 0.0832(2) 0.01979(16) 0.0410(8) Uani 1 1 d . .
H1 H 0.1534 0.0807 -0.0117 0.049 Uiso 1 1 calc R U
H8 H 0.0639 0.1119 0.0012 0.049 Uiso 1 1 calc R U
C5 C 0.1785(2) 0.1374(2) 0.07297(14) 0.0356(8) Uani 1 1 d . .
H7 H 0.1478 0.1656 0.0972 0.043 Uiso 1 1 calc R U
C6 C 0.2688(3) 0.1493(2) 0.08928(15) 0.0390(8) Uani 1 1 d . .
H6 H 0.2948 0.1898 0.1211 0.047 Uiso 1 1 calc R U
C7 C 0.3310(3) 0.1041(3) 0.06136(19) 0.0521(11) Uani 1 1 d . .
H5 H 0.3932 0.1075 0.0900 0.062 Uiso 1 1 calc R U
H2 H 0.3295 0.1342 0.0230 0.062 Uiso 1 1 calc R U
C8 C 0.3045(3) 0.0053(3) 0.04659(19) 0.0595(13) Uani 1 1 d . .
H3 H 0.2542 0.0012 0.0076 0.071 Uiso 1 1 calc R U
H4 H 0.3564 -0.0267 0.0415 0.071 Uiso 1 1 calc R U
C9 C 0.38232(17) 0.00493(17) 0.29641(11) 0.0160(5) Uani 1 1 d . .
C10 C 0.39209(16) 0.09511(17) 0.30639(11) 0.0154(5) Uani 1 1 d . .
C11 C 0.47059(17) 0.12523(18) 0.35009(12) 0.0186(5) Uani 1 1 d . .
H13 H 0.4780 0.1857 0.3581 0.022 Uiso 1 1 calc R U
C12 C 0.53816(18) 0.06829(19) 0.38211(12) 0.0225(5) Uani 1 1 d . .
H14 H 0.5920 0.0901 0.4105 0.027 Uiso 1 1 calc R U
C13 C 0.52658(18) -0.02038(19) 0.37239(12) 0.0226(6) Uani 1 1 d . .
H15 H 0.5725 -0.0593 0.3944 0.027 Uiso 1 1 calc R U
C14 C 0.44823(18) -0.05249(18) 0.33073(12) 0.0203(5) Uani 1 1 d . .
H16 H 0.4394 -0.1133 0.3255 0.024 Uiso 1 1 calc R U
C15 C 0.20589(16) 0.25139(15) 0.28278(11) 0.0132(4) Uani 1 1 d . .
C16 C 0.23278(17) 0.27116(16) 0.34634(11) 0.0151(5) Uani 1 1 d . .
C17 C 0.32845(17) 0.26948(17) 0.38880(11) 0.0168(5) Uani 1 1 d . .
C18 C 0.38357(18) 0.34171(18) 0.38882(12) 0.0201(5) Uani 1 1 d . .
C19 C 0.35116(19) 0.41892(18) 0.34630(13) 0.0235(6) Uani 1 1 d . .
H23 H 0.3042 0.3974 0.3085 0.028 Uiso 1 1 calc R U
C20 C 0.3066(2) 0.4859(2) 0.37672(16) 0.0335(7) Uani 1 1 d . .
H17 H 0.3502 0.5057 0.4153 0.050 Uiso 1 1 calc R U
H18 H 0.2551 0.4592 0.3852 0.050 Uiso 1 1 calc R U
H19 H 0.2860 0.5355 0.3491 0.050 Uiso 1 1 calc R U
C21 C 0.4242(2) 0.4636(2) 0.32634(15) 0.0318(7) Uani 1 1 d . .
H22 H 0.4660 0.4935 0.3615 0.048 Uiso 1 1 calc R U
H21 H 0.3964 0.5058 0.2939 0.048 Uiso 1 1 calc R U
H20 H 0.4569 0.4200 0.3107 0.048 Uiso 1 1 calc R U
C22 C 0.46814(19) 0.34678(19) 0.43329(13) 0.0254(6) Uani 1 1 d . .
H24 H 0.5057 0.3949 0.4327 0.031 Uiso 1 1 calc R U
C23 C 0.49913(19) 0.2839(2) 0.47832(13) 0.0250(6) Uani 1 1 d . .
C24 C 0.5921(2) 0.2943(2) 0.52574(15) 0.0329(7) Uani 1 1 d . .
H25 H 0.6078 0.3573 0.5264 0.039 Uiso 1 1 calc R U
C25 C 0.5942(3) 0.2711(3) 0.58978(16) 0.0492(10) Uani 1 1 d . .
H26 H 0.5836 0.2087 0.5920 0.074 Uiso 1 1 calc R U
H28 H 0.5474 0.3036 0.6002 0.074 Uiso 1 1 calc R U
H27 H 0.6532 0.2860 0.6188 0.074 Uiso 1 1 calc R U
C26 C 0.6625(2) 0.2453(3) 0.5061(2) 0.0560(11) Uani 1 1 d . .
H31 H 0.7223 0.2580 0.5348 0.084 Uiso 1 1 calc R U
H30 H 0.6596 0.2635 0.4647 0.084 Uiso 1 1 calc R U
H29 H 0.6509 0.1829 0.5063 0.084 Uiso 1 1 calc R U
C27 C 0.44404(18) 0.21330(19) 0.47774(12) 0.0225(5) Uani 1 1 d . .
H39 H 0.4646 0.1696 0.5081 0.027 Uiso 1 1 calc R U
C28 C 0.35897(17) 0.20445(18) 0.43373(11) 0.0186(5) Uani 1 1 d . .
C29 C 0.30070(18) 0.12717(19) 0.43781(12) 0.0225(6) Uani 1 1 d . .
H32 H 0.2507 0.1225 0.3980 0.027 Uiso 1 1 calc R U
C30 C 0.2592(2) 0.1424(2) 0.48905(16) 0.0374(8) Uani 1 1 d . .
H33 H 0.3072 0.1464 0.5286 0.056 Uiso 1 1 calc R U
H34 H 0.2194 0.0939 0.4901 0.056 Uiso 1 1 calc R U
H35 H 0.2247 0.1965 0.4812 0.056 Uiso 1 1 calc R U
C31 C 0.3516(2) 0.04119(19) 0.44932(13) 0.0243(6) Uani 1 1 d . .
H37 H 0.3778 0.0308 0.4166 0.036 Uiso 1 1 calc R U
H36 H 0.3100 -0.0060 0.4498 0.036 Uiso 1 1 calc R U
H38 H 0.3995 0.0436 0.4889 0.036 Uiso 1 1 calc R U
C32 C 0.16979(17) 0.30333(17) 0.37209(11) 0.0176(5) Uani 1 1 d . .
H40 H 0.1878 0.3141 0.4150 0.021 Uiso 1 1 calc R U
C33 C 0.08189(17) 0.31990(17) 0.33685(11) 0.0177(5) Uani 1 1 d . .
H41 H 0.0394 0.3397 0.3555 0.021 Uiso 1 1 calc R U
C34 C 0.05673(16) 0.30723(16) 0.27392(11) 0.0161(5) Uani 1 1 d . .
H42 H -0.0025 0.3219 0.2491 0.019 Uiso 1 1 calc R U
C35 C 0.11703(16) 0.27321(15) 0.24631(11) 0.0129(4) Uani 1 1 d . .
C36 C 0.08151(16) 0.27179(15) 0.17694(10) 0.0132(4) Uani 1 1 d . .
C37 C 0.11148(16) 0.33582(16) 0.14365(11) 0.0148(5) Uani 1 1 d . .
C38 C 0.06826(18) 0.34370(17) 0.08067(11) 0.0179(5) Uani 1 1 d . .
H43 H 0.0888 0.3863 0.0584 0.021 Uiso 1 1 calc R U
C39 C -0.00408(18) 0.29119(18) 0.04924(11) 0.0191(5) Uani 1 1 d . .
C40 C -0.05350(19) 0.30279(19) -0.01886(12) 0.0234(6) Uani 1 1 d . .
H50 H -0.0901 0.2494 -0.0339 0.028 Uiso 1 1 calc R U
C41 C -0.1171(3) 0.3792(3) -0.03009(15) 0.0465(10) Uani 1 1 d . .
H46 H -0.1598 0.3708 -0.0075 0.070 Uiso 1 1 calc R U
H45 H -0.1498 0.3838 -0.0741 0.070 Uiso 1 1 calc R U
H44 H -0.0827 0.4325 -0.0160 0.070 Uiso 1 1 calc R U
C42 C 0.0098(3) 0.3140(4) -0.05620(15) 0.0613(14) Uani 1 1 d . .
H48 H 0.0429 0.3687 -0.0448 0.092 Uiso 1 1 calc R U
H47 H -0.0249 0.3151 -0.1000 0.092 Uiso 1 1 calc R U
H49 H 0.0524 0.2655 -0.0480 0.092 Uiso 1 1 calc R U
C43 C -0.03171(18) 0.22854(17) 0.08259(11) 0.0187(5) Uani 1 1 d . .
H58 H -0.0802 0.1915 0.0617 0.022 Uiso 1 1 calc R U
C44 C 0.00895(17) 0.21772(16) 0.14583(11) 0.0157(5) Uani 1 1 d . .
C45 C -0.02847(18) 0.14830(17) 0.17779(12) 0.0186(5) Uani 1 1 d . .
H51 H 0.0100 0.1471 0.2218 0.022 Uiso 1 1 calc R U
C46 C -0.12418(19) 0.1688(2) 0.17619(15) 0.0282(6) Uani 1 1 d . .
H53 H -0.1253 0.2254 0.1954 0.042 Uiso 1 1 calc R U
H54 H -0.1451 0.1239 0.1986 0.042 Uiso 1 1 calc R U
H52 H -0.1637 0.1704 0.1335 0.042 Uiso 1 1 calc R U
C47 C -0.0238(3) 0.05793(19) 0.15072(14) 0.0341(7) Uani 1 1 d . .
H55 H -0.0652 0.0555 0.1086 0.051 Uiso 1 1 calc R U
H56 H -0.0410 0.0139 0.1756 0.051 Uiso 1 1 calc R U
H57 H 0.0376 0.0468 0.1507 0.051 Uiso 1 1 calc R U
C48 C 0.18608(17) 0.39943(16) 0.17607(11) 0.0161(5) Uani 1 1 d . .
H65 H 0.2272 0.3687 0.2126 0.019 Uiso 1 1 calc R U
C49 C 0.24276(18) 0.42889(18) 0.13674(13) 0.0212(5) Uani 1 1 d . .
H59 H 0.2072 0.4679 0.1044 0.032 Uiso 1 1 calc R U
H60 H 0.2613 0.3782 0.1181 0.032 Uiso 1 1 calc R U
H61 H 0.2962 0.4596 0.1625 0.032 Uiso 1 1 calc R U
C50 C 0.14753(19) 0.47795(17) 0.20003(13) 0.0214(5) Uani 1 1 d . .
H64 H 0.1077 0.5105 0.1653 0.032 Uiso 1 1 calc R U
H63 H 0.1968 0.5156 0.2236 0.032 Uiso 1 1 calc R U
H62 H 0.1134 0.4580 0.2265 0.032 Uiso 1 1 calc R U
C51 C 0.28770(18) -0.14582(17) 0.22399(12) 0.0186(5) Uani 1 1 d . .
C52 C 0.21247(19) -0.19939(18) 0.21157(13) 0.0223(5) Uani 1 1 d . .
H70 H 0.1574 -0.1765 0.2137 0.027 Uiso 1 1 calc R U
C53 C 0.2172(2) -0.28620(19) 0.19604(14) 0.0284(6) Uani 1 1 d . .
H69 H 0.1655 -0.3221 0.1874 0.034 Uiso 1 1 calc R U
C54 C 0.2973(2) -0.3201(2) 0.19314(15) 0.0304(6) Uani 1 1 d . .
H68 H 0.3010 -0.3797 0.1835 0.036 Uiso 1 1 calc R U
C55 C 0.3718(2) -0.2673(2) 0.20425(14) 0.0286(6) Uani 1 1 d . .
H66 H 0.4267 -0.2907 0.2019 0.034 Uiso 1 1 calc R U
C56 C 0.36729(19) -0.18053(18) 0.21878(13) 0.0223(5) Uani 1 1 d . .
H67 H 0.4185 -0.1444 0.2252 0.027 Uiso 1 1 calc R U
C57 C 0.20309(17) -0.03533(16) 0.28785(11) 0.0159(5) Uani 1 1 d . .
C58 C 0.21321(18) -0.10009(17) 0.33201(12) 0.0196(5) Uani 1 1 d . .
H75 H 0.2565 -0.1447 0.3359 0.024 Uiso 1 1 calc R U
C59 C 0.16035(18) -0.09965(19) 0.37019(12) 0.0216(5) Uani 1 1 d . .
H74 H 0.1666 -0.1446 0.3995 0.026 Uiso 1 1 calc R U
C60 C 0.09837(19) -0.0336(2) 0.36568(13) 0.0243(6) Uani 1 1 d . .
H73 H 0.0625 -0.0333 0.3920 0.029 Uiso 1 1 calc R U
C61 C 0.08892(19) 0.0316(2) 0.32296(14) 0.0252(6) Uani 1 1 d . .
H71 H 0.0472 0.0772 0.3203 0.030 Uiso 1 1 calc R U
C62 C 0.14081(18) 0.03037(18) 0.28359(12) 0.0201(5) Uani 1 1 d . .
H72 H 0.1334 0.0748 0.2537 0.024 Uiso 1 1 calc R U

loop_
_atom_site_aniso_label
_atom_site_aniso_U_11
_atom_site_aniso_U_22
_atom_site_aniso_U_33
_atom_site_aniso_U_23
_atom_site_aniso_U_13
_atom_site_aniso_U_12
Ir1 0.02918(6) 0.01399(5) 0.01371(5) 0.00134(4) 0.00881(4) 0.00453(4)
Sn1 0.01420(8) 0.01189(8) 0.01417(7) 0.00211(6) 0.00609(6) 0.00189(6)
Cl1 0.0188(3) 0.0178(3) 0.0291(3) 0.0058(2) 0.0104(2) -0.0004(2)
P1 0.0203(3) 0.0123(3) 0.0162(3) 0.0010(2) 0.0078(2) 0.0013(2)
C1 0.072(3) 0.0307(17) 0.0282(16) 0.0069(14) 0.0260(17) 0.0242(17)
C2 0.067(3) 0.0293(18) 0.0288(16) -0.0033(14) 0.0161(16) 0.0005(17)
C3 0.067(3) 0.039(2) 0.0320(18) -0.0042(15) 0.0123(17) -0.0034(18)
C4 0.051(2) 0.0377(19) 0.0336(17) 0.0026(15) 0.0127(15) 0.0043(16)
C5 0.0465(19) 0.045(2) 0.0202(14) 0.0118(13) 0.0173(13) 0.0242(16)
C6 0.061(2) 0.0313(17) 0.0251(15) 0.0041(13) 0.0146(15) 0.0003(16)
C7 0.053(2) 0.068(3) 0.045(2) 0.019(2) 0.0295(19) 0.011(2)
C8 0.096(3) 0.056(3) 0.043(2) 0.0157(19) 0.044(2) 0.046(2)
C9 0.0167(11) 0.0172(12) 0.0159(11) 0.0026(9) 0.0078(9) 0.0014(9)
C10 0.0156(11) 0.0170(12) 0.0158(11) 0.0043(9) 0.0079(9) 0.0031(9)
C11 0.0179(12) 0.0201(13) 0.0192(12) 0.0034(10) 0.0078(10) 0.0007(10)
C12 0.0182(12) 0.0280(15) 0.0207(12) 0.0042(11) 0.0052(10) 0.0018(11)
C13 0.0200(13) 0.0264(14) 0.0212(12) 0.0080(11) 0.0063(10) 0.0096(11)
C14 0.0247(13) 0.0167(12) 0.0213(12) 0.0052(10) 0.0098(10) 0.0053(10)
C15 0.0155(11) 0.0107(11) 0.0141(10) 0.0011(9) 0.0056(9) -0.0007(9)
C16 0.0165(11) 0.0135(11) 0.0152(11) 0.0010(9) 0.0049(9) 0.0005(9)
C17 0.0165(12) 0.0197(13) 0.0133(11) -0.0026(9) 0.0036(9) 0.0009(10)
C18 0.0199(13) 0.0190(13) 0.0197(12) -0.0024(10) 0.0040(10) -0.0006(10)
C19 0.0256(14) 0.0188(13) 0.0224(13) -0.0008(11) 0.0025(11) -0.0018(11)
C20 0.0361(17) 0.0204(15) 0.0434(18) -0.0009(13) 0.0118(14) 0.0035(13)
C21 0.0370(17) 0.0233(15) 0.0343(16) 0.0031(13) 0.0101(13) -0.0053(13)
C22 0.0223(14) 0.0222(14) 0.0277(14) -0.0003(11) 0.0022(11) -0.0042(11)
C23 0.0195(13) 0.0274(15) 0.0240(13) -0.0014(11) 0.0010(10) -0.0006(11)
C24 0.0265(15) 0.0253(15) 0.0354(16) 0.0030(13) -0.0063(12) -0.0043(12)
C25 0.0375(19) 0.062(3) 0.0312(17) 0.0088(17) -0.0131(14) -0.0112(18)
C26 0.0251(17) 0.069(3) 0.060(3) -0.015(2) -0.0059(16) 0.0069(18)
C27 0.0212(13) 0.0257(14) 0.0170(12) 0.0036(11) 0.0011(10) 0.0015(11)
C28 0.0199(12) 0.0216(13) 0.0148(11) 0.0000(10) 0.0061(9) 0.0000(10)
C29 0.0195(13) 0.0269(14) 0.0198(12) 0.0078(11) 0.0045(10) -0.0035(11)
C30 0.0328(17) 0.044(2) 0.0444(19) 0.0196(16) 0.0251(15) 0.0120(15)
C31 0.0294(14) 0.0243(14) 0.0190(12) 0.0027(11) 0.0076(11) -0.0044(11)
C32 0.0212(12) 0.0179(12) 0.0136(11) -0.0015(9) 0.0053(9) 0.0001(10)
C33 0.0199(12) 0.0184(12) 0.0177(11) -0.0011(10) 0.0101(9) 0.0011(10)
C34 0.0144(11) 0.0153(12) 0.0183(11) -0.0003(9) 0.0048(9) 0.0002(9)
C35 0.0155(11) 0.0097(11) 0.0137(10) 0.0016(8) 0.0048(9) -0.0002(9)
C36 0.0147(11) 0.0120(11) 0.0128(10) 0.0007(9) 0.0041(8) 0.0040(9)
C37 0.0170(11) 0.0122(11) 0.0165(11) 0.0004(9) 0.0074(9) 0.0044(9)
C38 0.0236(13) 0.0150(12) 0.0161(11) 0.0036(9) 0.0080(10) 0.0059(10)
C39 0.0225(13) 0.0204(13) 0.0131(11) 0.0006(10) 0.0037(9) 0.0089(10)
C40 0.0270(14) 0.0262(14) 0.0146(11) 0.0019(10) 0.0030(10) 0.0068(11)
C41 0.054(2) 0.057(2) 0.0201(14) 0.0030(15) -0.0009(14) 0.0309(19)
C42 0.040(2) 0.127(4) 0.0165(15) 0.004(2) 0.0086(14) 0.019(2)
C43 0.0198(12) 0.0173(12) 0.0164(11) -0.0035(10) 0.0021(9) 0.0033(10)
C44 0.0172(11) 0.0137(11) 0.0159(11) -0.0009(9) 0.0048(9) 0.0041(9)
C45 0.0237(13) 0.0124(12) 0.0174(11) 0.0001(9) 0.0035(10) -0.0010(10)
C46 0.0196(13) 0.0273(15) 0.0364(16) 0.0094(13) 0.0071(12) -0.0050(11)
C47 0.059(2) 0.0148(13) 0.0230(14) -0.0015(11) 0.0060(14) -0.0018(14)
C48 0.0189(12) 0.0133(12) 0.0170(11) 0.0025(9) 0.0070(9) 0.0008(9)
C49 0.0234(13) 0.0192(13) 0.0244(13) 0.0049(10) 0.0125(10) 0.0008(10)
C50 0.0252(13) 0.0147(12) 0.0264(13) -0.0017(10) 0.0111(11) -0.0008(10)
C51 0.0263(13) 0.0127(12) 0.0180(11) 0.0025(9) 0.0087(10) 0.0021(10)
C52 0.0226(13) 0.0200(13) 0.0250(13) -0.0014(11) 0.0084(10) 0.0008(11)
C53 0.0323(16) 0.0200(14) 0.0339(15) -0.0065(12) 0.0120(12) -0.0062(12)
C54 0.0370(17) 0.0179(14) 0.0353(16) -0.0067(12) 0.0103(13) 0.0018(12)
C55 0.0298(15) 0.0234(15) 0.0353(16) -0.0036(12) 0.0139(12) 0.0065(12)
C56 0.0245(14) 0.0184(13) 0.0259(13) 0.0004(11) 0.0107(11) 0.0026(11)
C57 0.0166(11) 0.0140(11) 0.0173(11) -0.0012(9) 0.0058(9) -0.0002(9)
C58 0.0220(13) 0.0165(13) 0.0208(12) 0.0011(10) 0.0076(10) 0.0015(10)
C59 0.0235(13) 0.0228(14) 0.0194(12) 0.0036(10) 0.0081(10) -0.0034(11)
C60 0.0214(13) 0.0309(15) 0.0230(13) -0.0011(11) 0.0107(10) -0.0036(11)
C61 0.0207(13) 0.0259(14) 0.0314(15) 0.0029(12) 0.0117(11) 0.0051(11)
C62 0.0191(12) 0.0191(13) 0.0218(12) 0.0039(10) 0.0062(10) 0.0015(10)

loop_
_atom_type_symbol
_atom_type_description
_atom_type_scat_dispersion_real
_atom_type_scat_dispersion_imag
_atom_type_scat_source
C C 0.0033 0.0016 'International Tables Vol C Tables 4.2.6.8 and 6.1.1.4'
H H 0.0000 0.0000 'International Tables Vol C Tables 4.2.6.8 and 6.1.1.4'
P P 0.1023 0.0942 'International Tables Vol C Tables 4.2.6.8 and 6.1.1.4'
Cl Cl 0.1484 0.1585 'International Tables Vol C Tables 4.2.6.8 and 6.1.1.4'
Sn Sn -0.6537 1.4246 'International Tables Vol C Tables 4.2.6.8 and 6.1.1.4'
Ir Ir -1.4442 7.9887 'International Tables Vol C Tables 4.2.6.8 and 6.1.1.4'

loop_
_geom_angle_atom_site_label_1
_geom_angle_atom_site_label_2
_geom_angle_atom_site_label_3
_geom_angle
C2 Ir1 C1 38.95(15)
C2 Ir1 C5 80.48(14)
C1 Ir1 C5 87.00(12)
C2 Ir1 C6 95.94(13)
C1 Ir1 C6 79.41(13)
C5 Ir1 C6 35.49(13)
C2 Ir1 P1 95.24(10)
C1 Ir1 P1 94.73(9)
C5 Ir1 P1 170.91(10)
C6 Ir1 P1 153.59(10)
C2 Ir1 Sn1 173.24(11)
C1 Ir1 Sn1 146.63(12)
C5 Ir1 Sn1 102.29(10)
C6 Ir1 Sn1 89.73(9)
P1 Ir1 Sn1 81.120(17)
C10 Sn1 C15 114.89(9)
C10 Sn1 Cl1 96.76(7)
C15 Sn1 Cl1 103.89(6)
C10 Sn1 Ir1 96.10(7)
C15 Sn1 Ir1 127.06(6)
Cl1 Sn1 Ir1 114.246(17)
C51 P1 C57 101.84(12)
C51 P1 C9 108.32(12)
C57 P1 C9 100.53(11)
C51 P1 Ir1 115.55(8)
C57 P1 Ir1 118.55(9)
C9 P1 Ir1 110.59(8)
C2 C1 C8 120.0(4)
C2 C1 Ir1 69.42(18)
C8 C1 Ir1 115.1(2)
C2 C1 H12 120.0
C8 C1 H12 120.0
Ir1 C1 H12 85.9
C1 C2 C3 125.1(3)
C1 C2 Ir1 71.6(2)
C3 C2 Ir1 109.9(2)
C1 C2 H11 117.5
C3 C2 H11 117.5
Ir1 C2 H11 88.4
C2 C3 C4 113.1(3)
C2 C3 H10 109.0
C4 C3 H10 109.0
C2 C3 H9 109.0
C4 C3 H9 109.0
H10 C3 H9 107.8
C5 C4 C3 113.4(3)
C5 C4 H1 108.9
C3 C4 H1 108.9
C5 C4 H8 108.9
C3 C4 H8 108.9
H1 C4 H8 107.7
C6 C5 C4 125.6(3)
C6 C5 Ir1 73.74(19)
C4 C5 Ir1 111.7(2)
C6 C5 H7 117.2
C4 C5 H7 117.2
Ir1 C5 H7 84.4
C5 C6 C7 125.7(3)
C5 C6 Ir1 70.77(19)
C7 C6 Ir1 108.2(2)
C5 C6 H6 117.1
C7 C6 H6 117.1
Ir1 C6 H6 91.1
C6 C7 C8 112.0(3)
C6 C7 H5 109.2
C8 C7 H5 109.2
C6 C7 H2 109.2
C8 C7 H2 109.2
H5 C7 H2 107.9
C1 C8 C7 110.5(3)
C1 C8 H3 109.5
C7 C8 H3 109.5
C1 C8 H4 109.5
C7 C8 H4 109.5
H3 C8 H4 108.1
C14 C9 C10 120.6(2)
C14 C9 P1 123.1(2)
C10 C9 P1 116.22(18)
C11 C10 C9 118.0(2)
C11 C10 Sn1 125.76(19)
C9 C10 Sn1 115.58(18)
C12 C11 C10 121.3(3)
C12 C11 H13 119.4
C10 C11 H13 119.4
C13 C12 C11 119.8(3)
C13 C12 H14 120.1
C11 C12 H14 120.1
C14 C13 C12 120.3(2)
C14 C13 H15 119.8
C12 C13 H15 119.8
C13 C14 C9 119.8(3)
C13 C14 H16 120.1
C9 C14 H16 120.1
C16 C15 C35 118.1(2)
C16 C15 Sn1 122.24(17)
C35 C15 Sn1 119.29(17)
C32 C16 C15 119.7(2)
C32 C16 C17 115.2(2)
C15 C16 C17 124.8(2)
C18 C17 C28 119.7(2)
C18 C17 C16 118.1(2)
C28 C17 C16 121.5(2)
C22 C18 C17 119.0(2)
C22 C18 C19 118.2(2)
C17 C18 C19 122.5(2)
C18 C19 C21 114.6(2)
C18 C19 C20 109.9(2)
C21 C19 C20 109.2(2)
C18 C19 H23 107.6
C21 C19 H23 107.6
C20 C19 H23 107.6
C19 C20 H17 109.5
C19 C20 H18 109.5
H17 C20 H18 109.5
C19 C20 H19 109.5
H17 C20 H19 109.5
H18 C20 H19 109.5
C19 C21 H22 109.5
C19 C21 H21 109.5
H22 C21 H21 109.5
C19 C21 H20 109.5
H22 C21 H20 109.5
H21 C21 H20 109.5
C23 C22 C18 122.2(3)
C23 C22 H24 118.9
C18 C22 H24 118.9
C27 C23 C22 118.1(3)
C27 C23 C24 122.7(3)
C22 C23 C24 119.2(3)
C25 C24 C26 112.4(3)
C25 C24 C23 113.1(3)
C26 C24 C23 110.8(3)
C25 C24 H25 106.7
C26 C24 H25 106.7
C23 C24 H25 106.7
C24 C25 H26 109.5
C24 C25 H28 109.5
H26 C25 H28 109.5
C24 C25 H27 109.5
H26 C25 H27 109.5
H28 C25 H27 109.5
C24 C26 H31 109.5
C24 C26 H30 109.5
H31 C26 H30 109.5
C24 C26 H29 109.5
H31 C26 H29 109.5
H30 C26 H29 109.5
C23 C27 C28 122.1(3)
C23 C27 H39 119.0
C28 C27 H39 119.0
C27 C28 C17 118.9(2)
C27 C28 C29 119.0(2)
C17 C28 C29 122.1(2)
C28 C29 C31 113.5(2)
C28 C29 C30 109.8(3)
C31 C29 C30 109.0(2)
C28 C29 H32 108.1
C31 C29 H32 108.1
C30 C29 H32 108.1
C29 C30 H33 109.5
C29 C30 H34 109.5
H33 C30 H34 109.5
C29 C30 H35 109.5
H33 C30 H35 109.5
H34 C30 H35 109.5
C29 C31 H37 109.5
C29 C31 H36 109.5
H37 C31 H36 109.5
C29 C31 H38 109.5
H37 C31 H38 109.5
H36 C31 H38 109.5
C33 C32 C16 121.8(2)
C33 C32 H40 119.1
C16 C32 H40 119.1
C32 C33 C34 118.9(2)
C32 C33 H41 120.5
C34 C33 H41 120.5
C33 C34 C35 121.2(2)
C33 C34 H42 119.4
C35 C34 H42 119.4
C34 C35 C15 120.0(2)
C34 C35 C36 114.1(2)
C15 C35 C36 125.6(2)
C44 C36 C37 119.4(2)
C44 C36 C35 120.7(2)
C37 C36 C35 119.0(2)
C38 C37 C36 119.1(2)
C38 C37 C48 119.6(2)
C36 C37 C48 121.2(2)
C39 C38 C37 122.3(2)
C39 C38 H43 118.9
C37 C38 H43 118.9
C43 C39 C38 117.7(2)
C43 C39 C40 120.3(2)
C38 C39 C40 122.0(2)
C41 C40 C42 109.3(3)
C41 C40 C39 111.1(2)
C42 C40 C39 112.7(2)
C41 C40 H50 107.9
C42 C40 H50 107.9
C39 C40 H50 107.9
C40 C41 H46 109.5
C40 C41 H45 109.5
H46 C41 H45 109.5
C40 C41 H44 109.5
H46 C41 H44 109.5
H45 C41 H44 109.5
C40 C42 H48 109.5
C40 C42 H47 109.5
H48 C42 H47 109.5
C40 C42 H49 109.5
H48 C42 H49 109.5
H47 C42 H49 109.5
C39 C43 C44 122.6(2)
C39 C43 H58 118.7
C44 C43 H58 118.7
C43 C44 C36 119.0(2)
C43 C44 C45 117.9(2)
C36 C44 C45 123.1(2)
C44 C45 C46 111.9(2)
C44 C45 C47 111.5(2)
C46 C45 C47 110.6(2)
C44 C45 H51 107.5
C46 C45 H51 107.5
C47 C45 H51 107.5
C45 C46 H53 109.5
C45 C46 H54 109.5
H53 C46 H54 109.5
C45 C46 H52 109.5
H53 C46 H52 109.5
H54 C46 H52 109.5
C45 C47 H55 109.5
C45 C47 H56 109.5
H55 C47 H56 109.5
C45 C47 H57 109.5
H55 C47 H57 109.5
H56 C47 H57 109.5
C37 C48 C49 113.8(2)
C37 C48 C50 110.7(2)
C49 C48 C50 110.5(2)
C37 C48 H65 107.2
C49 C48 H65 107.2
C50 C48 H65 107.2
C48 C49 H59 109.5
C48 C49 H60 109.5
H59 C49 H60 109.5
C48 C49 H61 109.5
H59 C49 H61 109.5
H60 C49 H61 109.5
C48 C50 H64 109.5
C48 C50 H63 109.5
H64 C50 H63 109.5
C48 C50 H62 109.5
H64 C50 H62 109.5
H63 C50 H62 109.5
C52 C51 C56 118.5(2)
C52 C51 P1 119.1(2)
C56 C51 P1 122.1(2)
C53 C52 C51 120.7(3)
C53 C52 H70 119.7
C51 C52 H70 119.7
C54 C53 C52 120.0(3)
C54 C53 H69 120.0
C52 C53 H69 120.0
C55 C54 C53 119.9(3)
C55 C54 H68 120.1
C53 C54 H68 120.0
C54 C55 C56 120.5(3)
C54 C55 H66 119.8
C56 C55 H66 119.8
C55 C56 C51 120.4(3)
C55 C56 H67 119.8
C51 C56 H67 119.8
C62 C57 C58 119.1(2)
C62 C57 P1 119.79(19)
C58 C57 P1 120.93(19)
C59 C58 C57 120.3(2)
C59 C58 H75 119.9
C57 C58 H75 119.9
C58 C59 C60 120.2(3)
C58 C59 H74 119.9
C60 C59 H74 119.9
C61 C60 C59 120.0(3)
C61 C60 H73 120.0
C59 C60 H73 120.0
C60 C61 C62 119.9(3)
C60 C61 H71 120.0
C62 C61 H71 120.0
C57 C62 C61 120.4(3)
C57 C62 H72 119.8
C61 C62 H72 119.8

loop_
_geom_bond_atom_site_label_1
_geom_bond_atom_site_label_2
_geom_bond_distance
Ir1 C2 2.164(3)
Ir1 C1 2.194(3)
Ir1 C5 2.210(3)
Ir1 C6 2.247(3)
Ir1 P1 2.2851(6)
Ir1 Sn1 2.6128(2)
Sn1 C10 2.182(2)
Sn1 C15 2.198(2)
Sn1 Cl1 2.4143(6)
P1 C51 1.821(3)
P1 C57 1.838(3)
P1 C9 1.838(3)
C1 C2 1.454(6)
C1 C8 1.481(5)
C1 H12 0.9500
C2 C3 1.495(5)
C2 H11 0.9500
C3 C4 1.537(5)
C3 H10 0.9900
C3 H9 0.9900
C4 C5 1.508(5)
C4 H1 0.9900
C4 H8 0.9900
C5 C6 1.359(5)
C5 H7 0.9500
C6 C7 1.501(5)
C6 H6 0.9500
C7 C8 1.586(7)
C7 H5 0.9900
C7 H2 0.9900
C8 H3 0.9900
C8 H4 0.9900
C9 C14 1.398(4)
C9 C10 1.409(4)
C10 C11 1.398(4)
C11 C12 1.392(4)
C11 H13 0.9500
C12 C13 1.387(4)
C12 H14 0.9500
C13 C14 1.387(4)
C13 H15 0.9500
C14 H16 0.9500
C15 C16 1.419(3)
C15 C35 1.420(3)
C16 C32 1.396(3)
C16 C17 1.508(3)
C17 C18 1.410(4)
C17 C28 1.409(4)
C18 C22 1.396(4)
C18 C19 1.521(4)
C19 C21 1.528(4)
C19 C20 1.535(4)
C19 H23 1.0000
C20 H17 0.9800
C20 H18 0.9800
C20 H19 0.9800
C21 H22 0.9800
C21 H21 0.9800
C21 H20 0.9800
C22 C23 1.388(4)
C22 H24 0.9500
C23 C27 1.387(4)
C23 C24 1.526(4)
C24 C25 1.505(5)
C24 C26 1.520(5)
C24 H25 1.0000
C25 H26 0.9800
C25 H28 0.9800
C25 H27 0.9800
C26 H31 0.9800
C26 H30 0.9800
C26 H29 0.9800
C27 C28 1.402(4)
C27 H39 0.9500
C28 C29 1.523(4)
C29 C31 1.526(4)
C29 C30 1.535(4)
C29 H32 1.0000
C30 H33 0.9800
C30 H34 0.9800
C30 H35 0.9800
C31 H37 0.9800
C31 H36 0.9800
C31 H38 0.9800
C32 C33 1.383(4)
C32 H40 0.9500
C33 C34 1.387(3)
C33 H41 0.9500
C34 C35 1.399(3)
C34 H42 0.9500
C35 C36 1.513(3)
C36 C44 1.408(3)
C36 C37 1.418(3)
C37 C38 1.395(3)
C37 C48 1.527(3)
C38 C39 1.394(4)
C38 H43 0.9500
C39 C43 1.386(4)
C39 C40 1.520(3)
C40 C41 1.511(4)
C40 C42 1.517(5)
C40 H50 1.0000
C41 H46 0.9800
C41 H45 0.9800
C41 H44 0.9800
C42 H48 0.9800
C42 H47 0.9800
C42 H49 0.9800
C43 C44 1.399(3)
C43 H58 0.9500
C44 C45 1.518(4)
C45 C46 1.525(4)
C45 C47 1.537(4)
C45 H51 1.0000
C46 H53 0.9800
C46 H54 0.9800
C46 H52 0.9800
C47 H55 0.9800
C47 H56 0.9800
C47 H57 0.9800
C48 C49 1.526(3)
C48 C50 1.532(4)
C48 H65 1.0000
C49 H59 0.9800
C49 H60 0.9800
C49 H61 0.9800
C50 H64 0.9800
C50 H63 0.9800
C50 H62 0.9800
C51 C52 1.394(4)
C51 C56 1.399(4)
C52 C53 1.393(4)
C52 H70 0.9500
C53 C54 1.382(4)
C53 H69 0.9500
C54 C55 1.381(4)
C54 H68 0.9500
C55 C56 1.386(4)
C55 H66 0.9500
C56 H67 0.9500
C57 C62 1.389(4)
C57 C58 1.396(4)
C58 C59 1.387(4)
C58 H75 0.9500
C59 C60 1.389(4)
C59 H74 0.9500
C60 C61 1.380(4)
C60 H73 0.9500
C61 C62 1.398(4)
C61 H71 0.9500
C62 H72 0.9500

loop_
_geom_torsion_atom_site_label_1
_geom_torsion_atom_site_label_2
_geom_torsion_atom_site_label_3
_geom_torsion_atom_site_label_4
_geom_torsion
C8 C1 C2 C3 -6.0(5)
Ir1 C1 C2 C3 101.8(3)
C8 C1 C2 Ir1 -107.8(3)
C1 C2 C3 C4 -43.4(5)
Ir1 C2 C3 C4 37.6(4)
C2 C3 C4 C5 -31.7(5)
C3 C4 C5 C6 95.1(4)
C3 C4 C5 Ir1 10.0(4)
C4 C5 C6 C7 -6.3(6)
Ir1 C5 C6 C7 99.0(3)
C4 C5 C6 Ir1 -105.4(3)
C5 C6 C7 C8 -38.7(5)
Ir1 C6 C7 C8 40.3(4)
C2 C1 C8 C7 99.7(4)
Ir1 C1 C8 C7 20.0(5)
C6 C7 C8 C1 -40.6(5)
C51 P1 C9 C14 -14.0(2)
C57 P1 C9 C14 92.4(2)
Ir1 P1 C9 C14 -141.55(19)
C51 P1 C9 C10 169.44(18)
C57 P1 C9 C10 -84.2(2)
Ir1 P1 C9 C10 41.9(2)
C14 C9 C10 C11 1.9(4)
P1 C9 C10 C11 178.61(18)
C14 C9 C10 Sn1 173.26(18)
P1 C9 C10 Sn1 -10.1(2)
C9 C10 C11 C12 1.2(4)
Sn1 C10 C11 C12 -169.11(19)
C10 C11 C12 C13 -2.4(4)
C11 C12 C13 C14 0.3(4)
C12 C13 C14 C9 2.8(4)
C10 C9 C14 C13 -4.0(4)
P1 C9 C14 C13 179.6(2)
C35 C15 C16 C32 6.0(4)
Sn1 C15 C16 C32 -166.72(19)
C35 C15 C16 C17 -166.9(2)
Sn1 C15 C16 C17 20.3(3)
C32 C16 C17 C18 -92.7(3)
C15 C16 C17 C18 80.6(3)
C32 C16 C17 C28 78.1(3)
C15 C16 C17 C28 -108.7(3)
C28 C17 C18 C22 0.7(4)
C16 C17 C18 C22 171.5(2)
C28 C17 C18 C19 -173.1(2)
C16 C17 C18 C19 -2.2(4)
C22 C18 C19 C21 38.0(4)
C17 C18 C19 C21 -148.1(3)
C22 C18 C19 C20 -85.4(3)
C17 C18 C19 C20 88.4(3)
C17 C18 C22 C23 -1.3(4)
C19 C18 C22 C23 172.7(3)
C18 C22 C23 C27 1.2(4)
C18 C22 C23 C24 -179.5(3)
C27 C23 C24 C25 -42.6(4)
C22 C23 C24 C25 138.1(3)
C27 C23 C24 C26 84.6(4)
C22 C23 C24 C26 -94.7(4)
C22 C23 C27 C28 -0.4(4)
C24 C23 C27 C28 -179.7(3)
C23 C27 C28 C17 -0.2(4)
C23 C27 C28 C29 -177.3(3)
C18 C17 C28 C27 0.1(4)
C16 C17 C28 C27 -170.5(2)
C18 C17 C28 C29 177.1(2)
C16 C17 C28 C29 6.5(4)
C27 C28 C29 C31 -45.8(3)
C17 C28 C29 C31 137.2(3)
C27 C28 C29 C30 76.4(3)
C17 C28 C29 C30 -100.6(3)
C15 C16 C32 C33 -2.6(4)
C17 C16 C32 C33 171.1(2)
C16 C32 C33 C34 -2.5(4)
C32 C33 C34 C35 3.9(4)
C33 C34 C35 C15 -0.3(4)
C33 C34 C35 C36 -174.4(2)
C16 C15 C35 C34 -4.6(3)
Sn1 C15 C35 C34 168.34(18)
C16 C15 C35 C36 168.7(2)
Sn1 C15 C35 C36 -18.3(3)
C34 C35 C36 C44 -66.6(3)
C15 C35 C36 C44 119.7(3)
C34 C35 C36 C37 102.7(3)
C15 C35 C36 C37 -71.0(3)
C44 C36 C37 C38 0.0(3)
C35 C36 C37 C38 -169.5(2)
C44 C36 C37 C48 176.2(2)
C35 C36 C37 C48 6.8(3)
C36 C37 C38 C39 0.5(4)
C48 C37 C38 C39 -175.8(2)
C37 C38 C39 C43 -1.1(4)
C37 C38 C39 C40 177.2(2)
C43 C39 C40 C41 100.7(3)
C38 C39 C40 C41 -77.6(4)
C43 C39 C40 C42 -136.3(3)
C38 C39 C40 C42 45.4(4)
C38 C39 C43 C44 1.2(4)
C40 C39 C43 C44 -177.1(2)
C39 C43 C44 C36 -0.8(4)
C39 C43 C44 C45 178.6(2)
C37 C36 C44 C43 0.1(3)
C35 C36 C44 C43 169.4(2)
C37 C36 C44 C45 -179.2(2)
C35 C36 C44 C45 -9.9(4)
C43 C44 C45 C46 -65.2(3)
C36 C44 C45 C46 114.1(3)
C43 C44 C45 C47 59.3(3)
C36 C44 C45 C47 -121.4(3)
C38 C37 C48 C49 -34.2(3)
C36 C37 C48 C49 149.5(2)
C38 C37 C48 C50 90.9(3)
C36 C37 C48 C50 -85.4(3)
C57 P1 C51 C52 40.4(2)
C9 P1 C51 C52 145.8(2)
Ir1 P1 C51 C52 -89.5(2)
C57 P1 C51 C56 -145.1(2)
C9 P1 C51 C56 -39.7(2)
Ir1 P1 C51 C56 85.0(2)
C56 C51 C52 C53 1.8(4)
P1 C51 C52 C53 176.5(2)
C51 C52 C53 C54 0.3(4)
C52 C53 C54 C55 -1.5(5)
C53 C54 C55 C56 0.5(5)
C54 C55 C56 C51 1.7(5)
C52 C51 C56 C55 -2.8(4)
P1 C51 C56 C55 -177.4(2)
C51 P1 C57 C62 -145.5(2)
C9 P1 C57 C62 103.1(2)
Ir1 P1 C57 C62 -17.5(2)
C51 P1 C57 C58 39.4(2)
C9 P1 C57 C58 -72.1(2)
Ir1 P1 C57 C58 167.37(18)
C62 C57 C58 C59 1.3(4)
P1 C57 C58 C59 176.5(2)
C57 C58 C59 C60 -1.5(4)
C58 C59 C60 C61 0.3(4)
C59 C60 C61 C62 1.0(4)
C58 C57 C62 C61 -0.1(4)
P1 C57 C62 C61 -175.3(2)
C60 C61 C62 C57 -1.1(4)
